data_7207796
loop_
_publ_author_name
'Koskinen, Laura'
'J\"a\"askel\"ainen, Sirpa'
'Oresmaa, Larisa'
'Haukka, Matti'

_publ_section_title
;
 Argentophilic interactions in multinuclear Ag complexes of imidazole
 containing Schiff bases
;
_journal_issue 10
_journal_name_full CrystEngComm
_journal_page_first 3509
_journal_paper_doi 10.1039/c2ce06550a
_journal_volume 14
_journal_year 2012
_chemical_formula_moiety 'C24 H32 Ag2 N12, 2(C F3 O3 S), C H4 O, C2 H3 N'
_chemical_formula_sum 'C29 H39 Ag2 F6 N13 O7 S2'
_chemical_formula_weight 1075.59
_chemical_name_systematic
;
?
;
_space_group_IT_number 2
_symmetry_cell_setting triclinic
_symmetry_space_group_name_Hall '-P 1'
_symmetry_space_group_name_H-M 'P -1'
_atom_sites_solution_hydrogens mixed
_atom_sites_solution_primary direct
_atom_sites_solution_secondary difmap
_audit_creation_method SHELXL-97
_cell_angle_alpha 89.426(2)
_cell_angle_beta 77.0130(10)
_cell_angle_gamma 67.0080(10)
_cell_formula_units_Z 2
_cell_length_a 12.0553(3)
_cell_length_b 13.5377(3)
_cell_length_c 13.8510(4)
_cell_measurement_reflns_used 25990
_cell_measurement_temperature 100(2)
_cell_measurement_theta_max 27.48
_cell_measurement_theta_min 1.00
_cell_volume 2020.06(9)
_computing_cell_refinement 'Denzo/Scalepack (Otwinowski & Minor, 1997)'
_computing_data_collection 'Collect (Bruker AXS BV, 1997-2004)'
_computing_data_reduction 'Denzo/Scalepack (Otwinowski & Minor, 1997)'
_computing_molecular_graphics 'Diamond v.3.1e (Brandenburg, 2007)'
_computing_publication_material 'SHELXL-97 (Sheldrick, 1997)'
_computing_structure_refinement 'SHELXL-97 (Sheldrick, 1997)'
_computing_structure_solution 'SHELXS-97 (Sheldrick, 1997)'
_diffrn_ambient_temperature 100(2)
_diffrn_detector_area_resol_mean 9
_diffrn_measured_fraction_theta_full 0.995
_diffrn_measured_fraction_theta_max 0.995
_diffrn_measurement_device '95mm CCD camera on \k-goniostat'
_diffrn_measurement_device_type 'Nonius KappaCCD'
_diffrn_measurement_method '\f scans and \w scans with \k offset'
_diffrn_radiation_monochromator 'horizontally mounted graphite crystal'
_diffrn_radiation_source 'fine-focus sealed tube'
_diffrn_radiation_type MoK\a
_diffrn_radiation_wavelength 0.71073
_diffrn_reflns_av_R_equivalents 0.0426
_diffrn_reflns_av_sigmaI/netI 0.0440
_diffrn_reflns_limit_h_max 15
_diffrn_reflns_limit_h_min -15
_diffrn_reflns_limit_k_max 17
_diffrn_reflns_limit_k_min -17
_diffrn_reflns_limit_l_max 17
_diffrn_reflns_limit_l_min -17
_diffrn_reflns_number 40562
_diffrn_reflns_theta_full 27.54
_diffrn_reflns_theta_max 27.54
_diffrn_reflns_theta_min 1.51
_exptl_absorpt_coefficient_mu 1.162
_exptl_absorpt_correction_T_max 0.8967
_exptl_absorpt_correction_T_min 0.8121
_exptl_absorpt_correction_type multi-scan
_exptl_absorpt_process_details 'SADABS v.2.10 (Sheldrick, 2003)'
_exptl_crystal_colour colourless
_exptl_crystal_density_diffrn 1.768
_exptl_crystal_density_method 'not measured'
_exptl_crystal_description block
_exptl_crystal_F_000 1080
_exptl_crystal_size_max 0.19
_exptl_crystal_size_mid 0.16
_exptl_crystal_size_min 0.10
_refine_diff_density_max 1.448
_refine_diff_density_min -0.713
_refine_diff_density_rms 0.110
_refine_ls_extinction_method none
_refine_ls_goodness_of_fit_ref 1.040
_refine_ls_hydrogen_treatment constr
_refine_ls_matrix_type full
_refine_ls_number_parameters 539
_refine_ls_number_reflns 9267
_refine_ls_number_restraints 0
_refine_ls_restrained_S_all 1.040
_refine_ls_R_factor_all 0.0687
_refine_ls_R_factor_gt 0.0443
_refine_ls_shift/su_max 0.001
_refine_ls_shift/su_mean 0.000
_refine_ls_structure_factor_coef Fsqd
_refine_ls_weighting_details 'calc w=1/[\s^2^(Fo^2^)+(0.0551P)^2^+3.5610P] where P=(Fo^2^+2Fc^2^)/3'
_refine_ls_weighting_scheme calc
_refine_ls_wR_factor_gt 0.1057
_refine_ls_wR_factor_ref 0.1183
_reflns_number_gt 6977
_reflns_number_total 9267
_reflns_threshold_expression >2sigma(I)
_cod_data_source_file c2ce06550a.txt
_cod_data_source_block 1
_cod_database_code 7207796

loop_
_symmetry_equiv_pos_as_xyz
'x, y, z'
'-x, -y, -z'

loop_
_atom_site_label
_atom_site_type_symbol
_atom_site_fract_x
_atom_site_fract_y
_atom_site_fract_z
_atom_site_U_iso_or_equiv
_atom_site_adp_type
_atom_site_occupancy
_atom_site_symmetry_multiplicity
_atom_site_calc_flag
_atom_site_refinement_flags
Ag1 Ag 0.09075(3) 0.08716(2) 0.79524(2) 0.03626(10) Uani 1 1 d .
Ag2 Ag 0.08720(3) 0.32693(2) 0.73351(2) 0.03196(10) Uani 1 1 d .
S1 S 0.49783(9) 0.43032(8) 0.74843(8) 0.0330(2) Uani 1 1 d .
S2 S 0.20849(10) 0.17190(9) 0.23206(8) 0.0370(2) Uani 1 1 d .
F1 F 0.4177(3) 0.3236(2) 0.6446(2) 0.0583(8) Uani 1 1 d .
F2 F 0.6151(3) 0.2629(3) 0.6196(3) 0.0777(11) Uani 1 1 d .
F3 F 0.5160(3) 0.4109(3) 0.5584(2) 0.0676(9) Uani 1 1 d .
F4 F 0.1492(5) 0.0193(4) 0.3091(5) 0.1229(19) Uani 1 1 d .
F5 F 0.3179(4) -0.0366(3) 0.1966(4) 0.1073(16) Uani 1 1 d .
F6 F 0.1492(5) 0.0337(3) 0.1502(5) 0.138(2) Uani 1 1 d .
O1 O 0.3874(3) 0.5252(2) 0.7536(2) 0.0456(8) Uani 1 1 d .
O2 O 0.4872(3) 0.3582(3) 0.8251(2) 0.0500(8) Uani 1 1 d .
O3 O 0.6119(2) 0.4459(2) 0.7288(2) 0.0350(6) Uani 1 1 d .
O4 O 0.0799(3) 0.2391(3) 0.2755(3) 0.0540(9) Uani 1 1 d .
O5 O 0.2914(3) 0.1591(3) 0.2956(3) 0.0522(8) Uani 1 1 d .
O6 O 0.2530(4) 0.1956(4) 0.1345(3) 0.0887(15) Uani 1 1 d .
O7 O 0.5061(4) 0.1862(4) 0.1247(3) 0.0726(11) Uani 1 1 d .
H7O H 0.4238 0.2373 0.1187 0.109 Uiso 1 1 d R
N1 N 0.1912(3) -0.0891(2) 0.7104(2) 0.0286(7) Uani 1 1 d .
N2 N 0.3767(3) -0.2237(2) 0.6619(2) 0.0305(7) Uani 1 1 d .
N3 N 0.3009(3) 0.0483(3) 0.7576(2) 0.0281(7) Uani 1 1 d .
N4 N 0.1743(3) 0.2679(2) 0.8666(2) 0.0270(7) Uani 1 1 d .
N5 N -0.0668(3) 0.4229(2) 0.8792(2) 0.0260(7) Uani 1 1 d .
N6 N -0.1077(3) 0.4358(2) 1.0434(2) 0.0278(7) Uani 1 1 d .
N7 N -0.0667(3) 0.1516(2) 0.9391(2) 0.0274(7) Uani 1 1 d .
N8 N -0.2580(3) 0.2710(2) 1.0019(2) 0.0272(7) Uani 1 1 d .
N9 N -0.0896(3) 0.1957(2) 0.7448(2) 0.0245(6) Uani 1 1 d .
N10 N 0.0600(3) 0.2739(2) 0.5853(2) 0.0248(6) Uani 1 1 d .
N11 N 0.1460(3) 0.4344(3) 0.6103(2) 0.0286(7) Uani 1 1 d .
N12 N 0.1791(3) 0.4548(2) 0.4484(2) 0.0240(6) Uani 1 1 d .
N13 N 0.3692(7) 0.1330(7) 0.5183(6) 0.116(2) Uani 1 1 d .
C1 C 0.1775(4) -0.1771(3) 0.6772(3) 0.0308(8) Uani 1 1 d .
H1 H 0.1007 -0.1803 0.6752 0.037 Uiso 1 1 calc R
C2 C 0.2913(4) -0.2602(3) 0.6471(3) 0.0328(9) Uani 1 1 d .
H2 H 0.3075 -0.3304 0.6209 0.039 Uiso 1 1 calc R
C3 C 0.5115(4) -0.2869(3) 0.6435(4) 0.0441(11) Uani 1 1 d .
H3A H 0.5528 -0.2734 0.5784 0.066 Uiso 1 1 calc R
H3B H 0.5281 -0.3638 0.6444 0.066 Uiso 1 1 calc R
H3C H 0.5433 -0.2657 0.6954 0.066 Uiso 1 1 calc R
C4 C 0.3135(3) -0.1191(3) 0.7002(3) 0.0274(8) Uani 1 1 d .
C5 C 0.3695(3) -0.0475(3) 0.7218(3) 0.0287(8) Uani 1 1 d .
H5 H 0.4572 -0.0722 0.7091 0.034 Uiso 1 1 calc R
C6 C 0.3616(4) 0.1207(3) 0.7679(3) 0.0332(9) Uani 1 1 d .
H6A H 0.3574 0.1661 0.7113 0.040 Uiso 1 1 calc R
H6B H 0.4502 0.0775 0.7652 0.040 Uiso 1 1 calc R
C7 C 0.3030(4) 0.1929(3) 0.8642(3) 0.0336(9) Uani 1 1 d .
H7A H 0.3028 0.1480 0.9210 0.040 Uiso 1 1 calc R
H7B H 0.3528 0.2346 0.8709 0.040 Uiso 1 1 calc R
C8 C 0.1008(3) 0.3050(3) 0.9514(3) 0.0273(8) Uani 1 1 d .
H8 H 0.1268 0.2802 1.0102 0.033 Uiso 1 1 calc R
C9 C -0.0229(3) 0.3854(3) 0.9576(3) 0.0249(7) Uani 1 1 d .
C10 C -0.1832(4) 0.4999(3) 0.9168(3) 0.0297(8) Uani 1 1 d .
H10 H -0.2379 0.5413 0.8780 0.036 Uiso 1 1 calc R
C11 C -0.2091(4) 0.5087(3) 1.0174(3) 0.0319(9) Uani 1 1 d .
H11 H -0.2835 0.5564 1.0613 0.038 Uiso 1 1 calc R
C12 C -0.0949(4) 0.4164(4) 1.1460(3) 0.0360(9) Uani 1 1 d .
H12A H -0.1248 0.4855 1.1854 0.054 Uiso 1 1 calc R
H12B H -0.0073 0.3750 1.1452 0.054 Uiso 1 1 calc R
H12C H -0.1438 0.3758 1.1757 0.054 Uiso 1 1 calc R
C13 C -0.0926(4) 0.1542(3) 1.0402(3) 0.0327(9) Uani 1 1 d .
H13 H -0.0370 0.1111 1.0776 0.039 Uiso 1 1 calc R
C14 C -0.2095(4) 0.2277(3) 1.0797(3) 0.0312(8) Uani 1 1 d .
H14 H -0.2496 0.2453 1.1483 0.037 Uiso 1 1 calc R
C15 C -0.3834(3) 0.3540(3) 1.0102(3) 0.0367(10) Uani 1 1 d .
H15A H -0.3779 0.4159 0.9754 0.055 Uiso 1 1 calc R
H15B H -0.4247 0.3770 1.0805 0.055 Uiso 1 1 calc R
H15C H -0.4313 0.3243 0.9802 0.055 Uiso 1 1 calc R
C16 C -0.1687(3) 0.2228(3) 0.9177(3) 0.0239(7) Uani 1 1 d .
C17 C -0.1828(3) 0.2433(3) 0.8171(3) 0.0253(8) Uani 1 1 d .
H17 H -0.2599 0.2911 0.8055 0.030 Uiso 1 1 calc R
C18 C -0.1070(3) 0.2100(3) 0.6440(3) 0.0289(8) Uani 1 1 d .
H18A H -0.1676 0.2840 0.6411 0.035 Uiso 1 1 calc R
H18B H -0.1409 0.1589 0.6257 0.035 Uiso 1 1 calc R
C19 C 0.0149(4) 0.1907(3) 0.5704(3) 0.0301(8) Uani 1 1 d .
H19A H 0.0777 0.1194 0.5782 0.036 Uiso 1 1 calc R
H19B H 0.0035 0.1899 0.5019 0.036 Uiso 1 1 calc R
C20 C 0.0912(3) 0.3199(3) 0.5099(3) 0.0248(8) Uani 1 1 d .
H20 H 0.0846 0.3008 0.4463 0.030 Uiso 1 1 calc R
C21 C 0.1371(3) 0.4024(3) 0.5228(3) 0.0225(7) Uani 1 1 d .
C22 C 0.1950(4) 0.5098(3) 0.5901(3) 0.0324(9) Uani 1 1 d .
H22 H 0.2117 0.5479 0.6383 0.039 Uiso 1 1 calc R
C23 C 0.2163(3) 0.5227(3) 0.4910(3) 0.0284(8) Uani 1 1 d .
H23 H 0.2506 0.5699 0.4581 0.034 Uiso 1 1 calc R
C24 C 0.1834(4) 0.4429(3) 0.3427(3) 0.0297(8) Uani 1 1 d .
H24A H 0.2349 0.3680 0.3163 0.045 Uiso 1 1 calc R
H24B H 0.2191 0.4904 0.3067 0.045 Uiso 1 1 calc R
H24C H 0.0991 0.4623 0.3341 0.045 Uiso 1 1 calc R
C25 C 0.5127(4) 0.3519(4) 0.6375(4) 0.0445(11) Uani 1 1 d .
C26 C 0.2078(6) 0.0383(5) 0.2204(6) 0.076(2) Uani 1 1 d .
C27 C 0.5701(7) 0.1139(6) 0.0385(5) 0.0793(19) Uani 1 1 d .
H27A H 0.5492 0.1509 -0.0202 0.119 Uiso 1 1 calc R
H27B H 0.5456 0.0526 0.0437 0.119 Uiso 1 1 calc R
H27C H 0.6597 0.0880 0.0322 0.119 Uiso 1 1 calc R
C28 C 0.3516(6) 0.0543(5) 0.4903(4) 0.0635(15) Uani 1 1 d .
C29 C 0.3386(7) -0.0314(5) 0.4602(5) 0.081(2) Uani 1 1 d .
H29A H 0.4147 -0.0954 0.4581 0.122 Uiso 1 1 calc R
H29B H 0.3229 -0.0233 0.3935 0.122 Uiso 1 1 calc R
H29C H 0.2686 -0.0394 0.5063 0.122 Uiso 1 1 calc R

loop_
_atom_site_aniso_label
_atom_site_aniso_U_11
_atom_site_aniso_U_22
_atom_site_aniso_U_33
_atom_site_aniso_U_23
_atom_site_aniso_U_13
_atom_site_aniso_U_12
Ag1 0.01873(15) 0.03654(18) 0.0411(2) 0.00330(13) -0.00130(12) -0.00115(12)
Ag2 0.03588(17) 0.03991(18) 0.01731(15) 0.00383(11) -0.00503(12) -0.01298(14)
S1 0.0248(5) 0.0358(5) 0.0325(5) 0.0024(4) -0.0061(4) -0.0062(4)
S2 0.0360(5) 0.0464(6) 0.0309(5) 0.0082(4) -0.0110(4) -0.0174(5)
F1 0.0502(16) 0.0611(17) 0.081(2) 0.0094(15) -0.0305(15) -0.0324(15)
F2 0.0441(17) 0.065(2) 0.105(3) -0.0459(19) -0.0210(17) 0.0016(15)
F3 0.073(2) 0.112(3) 0.0326(15) 0.0125(16) -0.0135(14) -0.052(2)
F4 0.111(4) 0.079(3) 0.193(6) 0.051(3) -0.031(4) -0.057(3)
F5 0.084(3) 0.061(2) 0.150(4) -0.044(2) -0.065(3) 0.021(2)
F6 0.120(4) 0.075(3) 0.232(6) -0.046(3) -0.129(4) -0.005(2)
O1 0.0277(15) 0.0420(17) 0.052(2) 0.0023(14) -0.0056(13) 0.0003(13)
O2 0.0446(18) 0.069(2) 0.0372(18) 0.0248(16) -0.0114(14) -0.0237(17)
O3 0.0299(14) 0.0369(15) 0.0409(17) 0.0046(12) -0.0107(12) -0.0149(12)
O4 0.0388(18) 0.056(2) 0.062(2) -0.0057(17) -0.0118(16) -0.0135(16)
O5 0.053(2) 0.057(2) 0.060(2) 0.0113(17) -0.0283(17) -0.0282(17)
O6 0.077(3) 0.137(4) 0.045(2) 0.043(3) -0.015(2) -0.037(3)
O7 0.065(3) 0.092(3) 0.075(3) 0.019(2) -0.017(2) -0.046(2)
N1 0.0212(15) 0.0316(17) 0.0293(17) 0.0053(13) -0.0046(13) -0.0076(13)
N2 0.0235(16) 0.0267(16) 0.0361(19) 0.0017(14) -0.0026(14) -0.0069(13)
N3 0.0210(15) 0.0336(17) 0.0253(16) 0.0041(13) -0.0031(12) -0.0077(14)
N4 0.0262(16) 0.0287(16) 0.0239(16) 0.0032(12) -0.0056(13) -0.0088(13)
N5 0.0266(16) 0.0299(16) 0.0185(15) 0.0036(12) -0.0027(12) -0.0097(13)
N6 0.0317(17) 0.0323(17) 0.0186(15) 0.0014(12) -0.0014(12) -0.0143(14)
N7 0.0213(15) 0.0310(16) 0.0276(17) 0.0068(13) -0.0062(13) -0.0081(13)
N8 0.0212(15) 0.0317(16) 0.0253(16) -0.0001(13) -0.0021(12) -0.0088(13)
N9 0.0204(15) 0.0270(15) 0.0242(16) 0.0053(12) -0.0038(12) -0.0082(13)
N10 0.0221(15) 0.0284(15) 0.0197(15) 0.0001(12) -0.0012(12) -0.0076(13)
N11 0.0291(16) 0.0391(18) 0.0196(16) 0.0054(13) -0.0049(12) -0.0164(15)
N12 0.0198(14) 0.0311(16) 0.0171(15) 0.0042(12) -0.0021(11) -0.0073(13)
N13 0.101(5) 0.133(6) 0.090(5) 0.007(5) -0.020(4) -0.025(5)
C1 0.0248(19) 0.039(2) 0.030(2) 0.0080(17) -0.0065(15) -0.0146(17)
C2 0.034(2) 0.0283(19) 0.034(2) 0.0017(16) -0.0044(17) -0.0112(17)
C3 0.023(2) 0.035(2) 0.062(3) -0.005(2) -0.0042(19) -0.0009(17)
C4 0.0231(18) 0.0270(18) 0.0266(19) 0.0056(15) -0.0046(15) -0.0049(15)
C5 0.0198(17) 0.035(2) 0.0250(19) 0.0080(16) -0.0025(14) -0.0057(16)
C6 0.0226(18) 0.034(2) 0.037(2) 0.0011(17) -0.0031(16) -0.0071(16)
C7 0.030(2) 0.036(2) 0.034(2) 0.0022(17) -0.0113(17) -0.0102(17)
C8 0.032(2) 0.0296(19) 0.0240(19) 0.0057(15) -0.0091(15) -0.0145(16)
C9 0.0285(19) 0.0278(18) 0.0194(18) 0.0023(14) -0.0021(14) -0.0142(16)
C10 0.0272(19) 0.0300(19) 0.026(2) 0.0040(15) -0.0039(15) -0.0067(16)
C11 0.0274(19) 0.032(2) 0.029(2) -0.0022(16) 0.0014(16) -0.0088(17)
C12 0.039(2) 0.051(2) 0.0179(19) 0.0022(17) -0.0017(16) -0.021(2)
C13 0.034(2) 0.041(2) 0.024(2) 0.0116(16) -0.0083(16) -0.0154(18)
C14 0.030(2) 0.041(2) 0.0226(19) 0.0045(16) -0.0050(15) -0.0152(18)
C15 0.0203(18) 0.043(2) 0.038(2) -0.0060(18) -0.0018(16) -0.0060(17)
C16 0.0191(17) 0.0262(18) 0.0247(18) 0.0025(14) -0.0026(14) -0.0087(14)
C17 0.0199(17) 0.0254(18) 0.0275(19) 0.0045(15) -0.0059(14) -0.0059(15)
C18 0.0285(19) 0.034(2) 0.0237(19) 0.0039(15) -0.0033(15) -0.0136(17)
C19 0.034(2) 0.033(2) 0.0235(19) -0.0006(15) -0.0025(16) -0.0154(17)
C20 0.0183(17) 0.0309(19) 0.0192(18) 0.0003(14) -0.0005(13) -0.0055(15)
C21 0.0148(16) 0.0284(18) 0.0192(17) 0.0037(14) -0.0007(13) -0.0052(14)
C22 0.033(2) 0.045(2) 0.025(2) 0.0039(17) -0.0077(16) -0.0222(19)
C23 0.0260(19) 0.0322(19) 0.028(2) 0.0060(15) -0.0064(15) -0.0124(16)
C24 0.033(2) 0.039(2) 0.0177(18) 0.0058(15) -0.0043(15) -0.0157(17)
C25 0.031(2) 0.050(3) 0.052(3) -0.002(2) -0.012(2) -0.014(2)
C26 0.059(4) 0.062(4) 0.105(5) -0.014(4) -0.047(4) -0.007(3)
C27 0.102(5) 0.083(4) 0.076(5) 0.012(4) -0.032(4) -0.056(4)
C28 0.061(4) 0.063(4) 0.049(3) -0.006(3) -0.009(3) -0.009(3)
C29 0.089(5) 0.078(4) 0.060(4) 0.016(3) -0.008(3) -0.023(4)

loop_
_atom_type_symbol
_atom_type_description
_atom_type_scat_dispersion_real
_atom_type_scat_dispersion_imag
_atom_type_scat_source
C C 0.0033 0.0016 'International Tables Vol C Tables 4.2.6.8 and 6.1.1.4'
H H 0.0000 0.0000 'International Tables Vol C Tables 4.2.6.8 and 6.1.1.4'
N N 0.0061 0.0033 'International Tables Vol C Tables 4.2.6.8 and 6.1.1.4'
O O 0.0106 0.0060 'International Tables Vol C Tables 4.2.6.8 and 6.1.1.4'
F F 0.0171 0.0103 'International Tables Vol C Tables 4.2.6.8 and 6.1.1.4'
S S 0.1246 0.1234 'International Tables Vol C Tables 4.2.6.8 and 6.1.1.4'
Ag Ag -0.8971 1.1015 'International Tables Vol C Tables 4.2.6.8 and 6.1.1.4'

loop_
_geom_angle_atom_site_label_1
_geom_angle_atom_site_label_2
_geom_angle_atom_site_label_3
_geom_angle
_geom_angle_publ_flag
N3 Ag1 N7 133.85(11) ?
N3 Ag1 N9 139.94(11) ?
N7 Ag1 N9 73.70(10) yes
N3 Ag1 N1 73.88(11) yes
N7 Ag1 N1 129.95(11) ?
N9 Ag1 N1 113.17(11) ?
N3 Ag1 Ag2 79.85(8) ?
N7 Ag1 Ag2 96.02(8) ?
N9 Ag1 Ag2 66.98(7) ?
N1 Ag1 Ag2 133.24(8) ?
N4 Ag2 N10 144.84(11) ?
N4 Ag2 N5 73.56(10) yes
N10 Ag2 N5 128.61(10) ?
N4 Ag2 N11 126.07(11) ?
N10 Ag2 N11 72.99(11) yes
N5 Ag2 N11 116.20(11) ?
N4 Ag2 Ag1 66.86(8) ?
N10 Ag2 Ag1 83.00(8) ?
N5 Ag2 Ag1 94.23(7) ?
N11 Ag2 Ag1 148.83(8) ?
O1 S1 O3 115.95(19) ?
O1 S1 O2 114.7(2) ?
O3 S1 O2 114.45(18) ?
O1 S1 C25 104.0(2) ?
O3 S1 C25 103.35(19) ?
O2 S1 C25 101.9(2) ?
O6 S2 O5 113.4(3) ?
O6 S2 O4 113.7(2) ?
O5 S2 O4 115.2(2) ?
O6 S2 C26 106.6(4) ?
O5 S2 C26 103.2(2) ?
O4 S2 C26 103.1(3) ?
C27 O7 H7O 111.6 ?
C4 N1 C1 105.8(3) ?
C4 N1 Ag1 107.0(2) ?
C1 N1 Ag1 146.7(3) ?
C2 N2 C4 107.0(3) ?
C2 N2 C3 126.2(3) ?
C4 N2 C3 126.8(3) ?
C5 N3 C6 117.5(3) ?
C5 N3 Ag1 114.5(3) ?
C6 N3 Ag1 128.0(2) ?
C8 N4 C7 117.4(3) ?
C8 N4 Ag2 114.8(2) ?
C7 N4 Ag2 127.9(2) ?
C9 N5 C10 105.5(3) ?
C9 N5 Ag2 108.0(2) ?
C10 N5 Ag2 146.5(3) ?
C11 N6 C9 107.0(3) ?
C11 N6 C12 125.5(3) ?
C9 N6 C12 127.5(3) ?
C16 N7 C13 105.5(3) ?
C16 N7 Ag1 109.8(2) ?
C13 N7 Ag1 144.1(3) ?
C16 N8 C14 106.8(3) ?
C16 N8 C15 127.9(3) ?
C14 N8 C15 125.4(3) ?
C17 N9 C18 118.2(3) ?
C17 N9 Ag1 113.5(2) ?
C18 N9 Ag1 128.3(2) ?
C20 N10 C19 117.8(3) ?
C20 N10 Ag2 116.0(3) ?
C19 N10 Ag2 126.1(2) ?
C21 N11 C22 105.1(3) ?
C21 N11 Ag2 108.6(2) ?
C22 N11 Ag2 146.0(3) ?
C23 N12 C21 106.8(3) ?
C23 N12 C24 125.5(3) ?
C21 N12 C24 127.6(3) ?
N1 C1 C2 109.6(3) ?
N1 C1 H1 125.2 ?
C2 C1 H1 125.2 ?
N2 C2 C1 107.1(3) ?
N2 C2 H2 126.4 ?
C1 C2 H2 126.4 ?
N2 C3 H3A 109.5 ?
N2 C3 H3B 109.5 ?
H3A C3 H3B 109.5 ?
N2 C3 H3C 109.5 ?
H3A C3 H3C 109.5 ?
H3B C3 H3C 109.5 ?
N1 C4 N2 110.5(3) ?
N1 C4 C5 124.0(3) ?
N2 C4 C5 125.3(3) ?
N3 C5 C4 119.6(3) ?
N3 C5 H5 120.2 ?
C4 C5 H5 120.2 ?
N3 C6 C7 112.7(3) ?
N3 C6 H6A 109.1 ?
C7 C6 H6A 109.1 ?
N3 C6 H6B 109.1 ?
C7 C6 H6B 109.1 ?
H6A C6 H6B 107.8 ?
N4 C7 C6 111.0(3) ?
N4 C7 H7A 109.4 ?
C6 C7 H7A 109.4 ?
N4 C7 H7B 109.4 ?
C6 C7 H7B 109.4 ?
H7A C7 H7B 108.0 ?
N4 C8 C9 119.3(3) ?
N4 C8 H8 120.3 ?
C9 C8 H8 120.3 ?
N5 C9 N6 110.8(3) ?
N5 C9 C8 124.0(3) ?
N6 C9 C8 125.1(3) ?
C11 C10 N5 110.1(3) ?
C11 C10 H10 125.0 ?
N5 C10 H10 125.0 ?
C10 C11 N6 106.6(3) ?
C10 C11 H11 126.7 ?
N6 C11 H11 126.7 ?
N6 C12 H12A 109.5 ?
N6 C12 H12B 109.5 ?
H12A C12 H12B 109.5 ?
N6 C12 H12C 109.5 ?
H12A C12 H12C 109.5 ?
H12B C12 H12C 109.5 ?
C14 C13 N7 110.0(3) ?
C14 C13 H13 125.0 ?
N7 C13 H13 125.0 ?
C13 C14 N8 106.7(3) ?
C13 C14 H14 126.7 ?
N8 C14 H14 126.7 ?
N8 C15 H15A 109.5 ?
N8 C15 H15B 109.5 ?
H15A C15 H15B 109.5 ?
N8 C15 H15C 109.5 ?
H15A C15 H15C 109.5 ?
H15B C15 H15C 109.5 ?
N7 C16 N8 111.0(3) ?
N7 C16 C17 123.8(3) ?
N8 C16 C17 125.1(3) ?
N9 C17 C16 118.5(3) ?
N9 C17 H17 120.7 ?
C16 C17 H17 120.7 ?
N9 C18 C19 110.7(3) ?
N9 C18 H18A 109.5 ?
C19 C18 H18A 109.5 ?
N9 C18 H18B 109.5 ?
C19 C18 H18B 109.5 ?
H18A C18 H18B 108.1 ?
N10 C19 C18 111.7(3) ?
N10 C19 H19A 109.3 ?
C18 C19 H19A 109.3 ?
N10 C19 H19B 109.3 ?
C18 C19 H19B 109.3 ?
H19A C19 H19B 107.9 ?
N10 C20 C21 118.8(3) ?
N10 C20 H20 120.6 ?
C21 C20 H20 120.6 ?
N11 C21 N12 111.1(3) ?
N11 C21 C20 123.5(3) ?
N12 C21 C20 125.3(3) ?
C23 C22 N11 110.4(3) ?
C23 C22 H22 124.8 ?
N11 C22 H22 124.8 ?
N12 C23 C22 106.5(3) ?
N12 C23 H23 126.7 ?
C22 C23 H23 126.7 ?
N12 C24 H24A 109.5 ?
N12 C24 H24B 109.5 ?
H24A C24 H24B 109.5 ?
N12 C24 H24C 109.5 ?
H24A C24 H24C 109.5 ?
H24B C24 H24C 109.5 ?
F2 C25 F1 107.6(4) ?
F2 C25 F3 108.6(4) ?
F1 C25 F3 107.3(4) ?
F2 C25 S1 111.4(3) ?
F1 C25 S1 112.1(3) ?
F3 C25 S1 109.7(3) ?
F5 C26 F6 108.1(5) ?
F5 C26 F4 107.7(6) ?
F6 C26 F4 110.5(7) ?
F5 C26 S2 112.6(5) ?
F6 C26 S2 109.6(5) ?
F4 C26 S2 108.3(4) ?
O7 C27 H27A 109.5 ?
O7 C27 H27B 109.5 ?
H27A C27 H27B 109.5 ?
O7 C27 H27C 109.5 ?
H27A C27 H27C 109.5 ?
H27B C27 H27C 109.5 ?
N13 C28 C29 177.3(7) ?
C28 C29 H29A 109.5 ?
C28 C29 H29B 109.5 ?
H29A C29 H29B 109.5 ?
C28 C29 H29C 109.5 ?
H29A C29 H29C 109.5 ?
H29B C29 H29C 109.5 ?

loop_
_geom_bond_atom_site_label_1
_geom_bond_atom_site_label_2
_geom_bond_distance
_geom_bond_publ_flag
Ag1 N3 2.311(3) yes
Ag1 N7 2.318(3) yes
Ag1 N9 2.354(3) yes
Ag1 N1 2.387(3) yes
Ag1 Ag2 3.3348(5) yes
Ag2 N4 2.307(3) yes
Ag2 N10 2.313(3) yes
Ag2 N5 2.385(3) yes
Ag2 N11 2.396(3) yes
S1 O1 1.432(3) ?
S1 O3 1.437(3) ?
S1 O2 1.453(3) ?
S1 C25 1.811(5) ?
S2 O6 1.421(4) ?
S2 O5 1.436(3) ?
S2 O4 1.443(3) ?
S2 C26 1.821(7) ?
F1 C25 1.327(5) ?
F2 C25 1.321(5) ?
F3 C25 1.353(6) ?
F4 C26 1.349(9) ?
F5 C26 1.288(7) ?
F6 C26 1.339(7) ?
O7 C27 1.413(8) ?
O7 H7O 0.9843 ?
N1 C4 1.341(5) ?
N1 C1 1.363(5) ?
N2 C2 1.356(5) ?
N2 C4 1.363(5) ?
N2 C3 1.474(5) ?
N3 C5 1.266(5) ?
N3 C6 1.458(5) ?
N4 C8 1.271(5) ?
N4 C7 1.479(5) ?
N5 C9 1.325(5) ?
N5 C10 1.366(5) ?
N6 C11 1.358(5) ?
N6 C9 1.360(5) ?
N6 C12 1.474(5) ?
N7 C16 1.328(5) ?
N7 C13 1.362(5) ?
N8 C16 1.359(5) ?
N8 C14 1.360(5) ?
N8 C15 1.470(5) ?
N9 C17 1.274(5) ?
N9 C18 1.458(5) ?
N10 C20 1.270(5) ?
N10 C19 1.463(5) ?
N11 C21 1.333(5) ?
N11 C22 1.363(5) ?
N12 C23 1.360(5) ?
N12 C21 1.361(5) ?
N12 C24 1.462(5) ?
N13 C28 1.246(10) ?
C1 C2 1.366(5) ?
C1 H1 0.9500 ?
C2 H2 0.9500 ?
C3 H3A 0.9800 ?
C3 H3B 0.9800 ?
C3 H3C 0.9800 ?
C4 C5 1.446(6) ?
C5 H5 0.9500 ?
C6 C7 1.514(6) ?
C6 H6A 0.9900 ?
C6 H6B 0.9900 ?
C7 H7A 0.9900 ?
C7 H7B 0.9900 ?
C8 C9 1.447(5) ?
C8 H8 0.9500 ?
C10 C11 1.354(5) ?
C10 H10 0.9500 ?
C11 H11 0.9500 ?
C12 H12A 0.9800 ?
C12 H12B 0.9800 ?
C12 H12C 0.9800 ?
C13 C14 1.358(6) ?
C13 H13 0.9500 ?
C14 H14 0.9500 ?
C15 H15A 0.9800 ?
C15 H15B 0.9800 ?
C15 H15C 0.9800 ?
C16 C17 1.453(5) ?
C17 H17 0.9500 ?
C18 C19 1.516(5) ?
C18 H18A 0.9900 ?
C18 H18B 0.9900 ?
C19 H19A 0.9900 ?
C19 H19B 0.9900 ?
C20 C21 1.454(5) ?
C20 H20 0.9500 ?
C22 C23 1.361(5) ?
C22 H22 0.9500 ?
C23 H23 0.9500 ?
C24 H24A 0.9800 ?
C24 H24B 0.9800 ?
C24 H24C 0.9800 ?
C27 H27A 0.9800 ?
C27 H27B 0.9800 ?
C27 H27C 0.9800 ?
C28 C29 1.314(9) ?
C29 H29A 0.9800 ?
C29 H29B 0.9800 ?
C29 H29C 0.9800 ?

loop_
_geom_hbond_atom_site_label_D
_geom_hbond_atom_site_label_H
_geom_hbond_atom_site_label_A
_geom_hbond_distance_DH
_geom_hbond_distance_HA
_geom_hbond_distance_DA
_geom_hbond_angle_DHA
_geom_hbond_publ_flag
O7 H7O O6 0.98 2.30 2.975(6) 124.6 yes
